data_7134720
loop_
_publ_author_name
'Wang, Xiaokang'
'Liu, Hongyan'
'Sun, Meng'
'Gao, Fei'
'Feng, Xueying'
'Xu, Mingming'
'Fan, Weidong'
'Sun, Daofeng'

_publ_section_title
;
 Steric hindrance regulation in hydrogen-bonded organic frameworks: from
 nonporous to microporous.
;
_journal_issue 57
_journal_name_full 'Chemical communications (Cambridge, England)'
_journal_page_first 10538
_journal_page_last 10541
_journal_paper_doi 10.1039/d5cc02617b
_journal_volume 61
_journal_year 2025
_chemical_formula_moiety 'C22 H16 O6, C3 H7 N O, 0.625[C3H7NO]'
_chemical_formula_sum 'C26.88 H27.38 N1.62 O7.62'
_chemical_formula_weight 495.04
_space_group_crystal_system monoclinic
_space_group_IT_number 15
_space_group_name_Hall '-I 2yc'
_space_group_name_H-M_alt 'I 1 2/c 1'
_atom_sites_solution_hydrogens geom
_atom_sites_solution_primary iterative
_audit_creation_date 2025-06-03
_audit_creation_method
;
Olex2 1.5
(compiled 2025.05.31 svn.r86d253d1 for OlexSys, GUI svn.r7254)
;
_audit_update_record
;
2025-06-03 deposited with the CCDC.	2025-06-10 downloaded from the CCDC.
;
_cell_angle_alpha 90
_cell_angle_beta 106.418(8)
_cell_angle_gamma 90
_cell_formula_units_Z 8
_cell_length_a 24.5252(19)
_cell_length_b 7.1491(5)
_cell_length_c 30.553(2)
_cell_measurement_reflns_used 3014
_cell_measurement_temperature 294.8(6)
_cell_measurement_theta_max 69.8190
_cell_measurement_theta_min 3.7490
_cell_volume 5138.5(7)
_computing_cell_refinement 'CrysAlisPro 1.171.40.53 (Rigaku OD, 2019)'
_computing_data_collection 'CrysAlisPro 1.171.40.53 (Rigaku OD, 2019)'
_computing_data_reduction 'CrysAlisPro 1.171.40.53 (Rigaku OD, 2019)'
_computing_molecular_graphics 'Olex2 1.5 (Dolomanov et al., 2009)'
_computing_publication_material 'Olex2 1.5 (Dolomanov et al., 2009)'
_computing_structure_refinement 'SHELXL 2018/3 (Sheldrick, 2015)'
_computing_structure_solution
;
Superflip  (Palatinus & Chapuis, 2007;Palatinus & van der Lee, 2008;
Palatinus et al., 2012)
;
_diffrn_ambient_environment air
_diffrn_ambient_temperature 294.8(6)
_diffrn_detector 'CCD plate'
_diffrn_detector_area_resol_mean 16.0450
_diffrn_detector_type Eos
_diffrn_measured_fraction_theta_full 0.995
_diffrn_measured_fraction_theta_max 0.995
_diffrn_measurement_details
;
List of Runs (angles in degrees, time in seconds):

  # Type    Start    End  Width  t~exp~   \w     \q     \k     \f   Frames
#--------------------------------------------------------------------------
  1  \w    -22.00  69.00   1.00    7.50    --    0.00  57.00 120.00   91
  2  \w    -69.00  22.00   1.00    7.50    --    0.00 -57.00   0.00   91
  3  \w     92.00 122.00   1.00   25.00    --   53.63  57.00 -30.00   30
  4  \w    -15.00  26.00   1.00   25.00    --   53.63 -57.00-180.00   41
  5  \w    -15.00  73.00   1.00   25.00    --   53.63 -57.00-150.00   88
  6  \w     20.00  66.00   1.00   25.00    --   53.63 -57.00 -90.00   46
  7  \w    -15.00  56.00   1.00   25.00    --   53.63 -57.00  90.00   71
  8  \w     79.00 116.00   1.00   25.00    --  107.26 -63.00  90.00   37
  9  \w     52.00 147.00   1.00   25.00    --  107.26 -25.00-120.00   95
 10  \w     85.00 115.00   1.00   25.00    --  107.26  38.00 -90.00   30
 11  \w     97.00 123.00   1.00   25.00    --  107.26 -63.00-120.00   26
 12  \w    101.00 172.00   1.00   25.00    --  107.26 111.00-150.00   71
 13  \w    127.00 178.00   1.00   25.00    --  107.26 111.00-120.00   51
 14  \w     40.00  85.00   1.00   25.00    --  107.26 -63.00-120.00   45
 15  \w     39.00 134.00   1.00   25.00    --  107.26 -38.00  90.00   95
 16  \w    124.00 175.00   1.00   25.00    --  107.26  38.00 -90.00   51
 17  \w     46.00  72.00   1.00   25.00    --  107.26 -50.00 -30.00   26
;
_diffrn_measurement_device 'four-circle diffractometer'
_diffrn_measurement_device_type 'SuperNova, Dual, Cu at home/near, Eos'
_diffrn_measurement_method '\w scans'
_diffrn_orient_matrix_type 'CrysAlisPro convention (1999,Acta A55,543-557)'
_diffrn_orient_matrix_UB_11 0.0459283000
_diffrn_orient_matrix_UB_12 -0.0433376000
_diffrn_orient_matrix_UB_13 -0.0240488000
_diffrn_orient_matrix_UB_21 -0.0353250000
_diffrn_orient_matrix_UB_22 0.1027160000
_diffrn_orient_matrix_UB_23 -0.0430100000
_diffrn_orient_matrix_UB_31 0.0305020000
_diffrn_orient_matrix_UB_32 0.1844307000
_diffrn_orient_matrix_UB_33 0.0183068000
_diffrn_radiation_monochromator mirror
_diffrn_radiation_probe x-ray
_diffrn_radiation_type 'Cu K\a'
_diffrn_radiation_wavelength 1.54184
_diffrn_reflns_av_R_equivalents 0.0287
_diffrn_reflns_av_unetI/netI 0.0323
_diffrn_reflns_Laue_measured_fraction_full 0.995
_diffrn_reflns_Laue_measured_fraction_max 0.995
_diffrn_reflns_limit_h_max 29
_diffrn_reflns_limit_h_min -23
_diffrn_reflns_limit_k_max 8
_diffrn_reflns_limit_k_min -4
_diffrn_reflns_limit_l_max 36
_diffrn_reflns_limit_l_min -36
_diffrn_reflns_number 9639
_diffrn_reflns_point_group_measured_fraction_full 0.995
_diffrn_reflns_point_group_measured_fraction_max 0.995
_diffrn_reflns_theta_full 66.598
_diffrn_reflns_theta_max 66.598
_diffrn_reflns_theta_min 3.758
_diffrn_source 'micro-focus sealed X-ray tube'
_diffrn_source_type 'SuperNova (Cu) X-ray Source'
_exptl_absorpt_coefficient_mu 0.783
_exptl_absorpt_correction_T_max 1.00000
_exptl_absorpt_correction_T_min 0.68267
_exptl_absorpt_correction_type multi-scan
_exptl_absorpt_process_details
;
CrysAlisPro 1.171.40.53 (Rigaku Oxford Diffraction, 2019)
Empirical absorption correction using spherical harmonics,
 implemented in SCALE3 ABSPACK scaling algorithm.
;
_exptl_crystal_colour colourless
_exptl_crystal_colour_primary colourless
_exptl_crystal_density_diffrn 1.280
_exptl_crystal_description block
_exptl_crystal_F_000 2088
_exptl_crystal_size_max 0.1
_exptl_crystal_size_mid 0.1
_exptl_crystal_size_min 0.1
_refine_diff_density_max 0.678
_refine_diff_density_min -0.400
_refine_diff_density_rms 0.293
_refine_ls_extinction_method none
_refine_ls_goodness_of_fit_ref 1.816
_refine_ls_hydrogen_treatment constr
_refine_ls_matrix_type full
_refine_ls_number_parameters 333
_refine_ls_number_reflns 4613
_refine_ls_number_restraints 0
_refine_ls_restrained_S_all 1.816
_refine_ls_R_factor_all 0.1436
_refine_ls_R_factor_gt 0.1324
_refine_ls_shift/su_max 0.000
_refine_ls_shift/su_mean 0.000
_refine_ls_structure_factor_coef Fsqd
_refine_ls_weighting_details 'w=1/[\s^2^(Fo^2^)+(0.2000P)^2^] where P=(Fo^2^+2Fc^2^)/3'
_refine_ls_weighting_scheme calc
_refine_ls_wR_factor_gt 0.4163
_refine_ls_wR_factor_ref 0.4338
_reflns_Friedel_coverage 0.000
_reflns_number_gt 3664
_reflns_number_total 4613
_reflns_threshold_expression 'I > 2\s(I)'
_cod_data_source_file d5cc02617b2.cif
_cod_data_source_block UPC-HOF-15
_cod_depositor_comments 'Adding full bibliography for 7134720--7134721.cif.'
_cod_database_code 7134720
_shelx_shelxl_version_number 2018/3
_chemical_oxdiff_formula 'C H O'
_shelx_space_group_comment
;
The symmetry employed for this shelxl refinement is uniquely defined
by the following loop, which should always be used as a source of
symmetry information in preference to the above space-group names.
They are only intended as comments.
;
_shelx_estimated_absorpt_t_max 0.926
_shelx_estimated_absorpt_t_min 0.926
_reflns_odcompleteness_completeness 99.42
_reflns_odcompleteness_iscentric 1
_reflns_odcompleteness_theta 66.97
_olex2_refinement_description
;
1. Twinned data refinement
 Scales: 0.9660(19)
 0.0340(19)
2. Fixed Uiso
 At 1.2 times of:
  All C(H) groups, All C(H,H) groups
 At 1.5 times of:
  All C(H,H,H) groups, All O(H) groups
3. Others
 Fixed Sof: O2(0.5) O1(0.5) H1(0.5) H25(0.5) H25A(0.5) O1A(0.5) H1A(0.5)
 O2A(0.5) O7(0.5) O7A(0.5)
4.a Aromatic/amide H refined with riding coordinates:
 C22(H22), C21(H21), C3(H3A), C12(H12), C19(H19), C18(H18), C15(H15), C14(H14),
  C11(H11), C7(H7), C25(H25), C25(H25A)
4.b Idealised Me refined as rotating group:
 C24(H24A,H24B,H24C), C23(H23A,H23B,H23C), C8(H8A,H8B,H8C)
4.c Idealised tetrahedral OH refined as rotating group:
 O1(H1), O3(H3), O5(H5), O1A(H1A)
;
_smtbx_masks_void_probe_radius 1.2
_smtbx_masks_void_truncation_radius 1.2
_olex2_submission_special_instructions 'No special instructions were received'
_oxdiff_exptl_absorpt_empirical_details
;
Empirical correction (ABSPACK) includes:
- Absorption correction using spherical harmonics
- Frame scaling
;
_oxdiff_exptl_absorpt_empirical_full_max 1.607
_oxdiff_exptl_absorpt_empirical_full_min 0.754

loop_
_space_group_symop_operation_xyz
'x, y, z'
'-x, y, -z+1/2'
'x+1/2, y+1/2, z+1/2'
'-x+1/2, y+1/2, -z+1'
'-x, -y, -z'
'x, -y, z-1/2'
'-x+1/2, -y+1/2, -z+1/2'
'x+1/2, -y+1/2, z'

loop_
_atom_site_label
_atom_site_type_symbol
_atom_site_fract_x
_atom_site_fract_y
_atom_site_fract_z
_atom_site_U_iso_or_equiv
_atom_site_adp_type
_atom_site_occupancy
_atom_site_site_symmetry_order
_atom_site_calc_flag
_atom_site_refinement_flags_posn
_atom_site_refinement_flags_adp
_atom_site_refinement_flags_occupancy
_atom_site_disorder_assembly
_atom_site_disorder_group
O2 O 0.5869(9) -0.238(4) 0.5422(6) 0.072(5) Uani 0.5 1 d . . P A 1
O1 O 0.6637(10) -0.253(4) 0.6022(8) 0.062(4) Uani 0.5 1 d . . P A 1
H1 H 0.641973 -0.299838 0.615235 0.093 Uiso 0.5 1 calc R U P A 1
O6 O 0.5662(2) 0.5128(8) 0.28604(13) 0.0972(17) Uani 1 1 d . . . . .
O3 O 0.92614(17) 0.5022(8) 0.74679(12) 0.0823(13) Uani 1 1 d . . . . .
H3 H 0.958006 0.482485 0.763877 0.123 Uiso 1 1 calc R U . . .
O4 O 0.97218(15) 0.5244(7) 0.69362(12) 0.0717(11) Uani 1 1 d . . . . .
O5 O 0.4834(2) 0.5000(9) 0.30222(13) 0.108(2) Uani 1 1 d . . . . .
H5 H 0.471498 0.520912 0.274780 0.162 Uiso 1 1 calc R U . . .
C22 C 0.87273(19) 0.4425(7) 0.62445(15) 0.0505(10) Uani 1 1 d . . . . .
H22 H 0.904971 0.472960 0.615657 0.061 Uiso 1 1 calc R U . . .
C17 C 0.87406(19) 0.4485(7) 0.67035(14) 0.0499(10) Uani 1 1 d . . . . .
C21 C 0.82294(19) 0.3910(6) 0.59197(13) 0.0500(10) Uani 1 1 d . . . . .
H21 H 0.821930 0.389859 0.561308 0.060 Uiso 1 1 calc R U . . .
C3 C 0.70206(19) 0.0949(7) 0.58134(14) 0.0518(10) Uani 1 1 d . . . . .
H3A H 0.719426 0.038500 0.609226 0.062 Uiso 1 1 calc R U . . .
C6 C 0.65063(18) 0.2647(6) 0.49754(14) 0.0469(10) Uani 1 1 d . . . . .
C10 C 0.5665(2) 0.4433(7) 0.36191(15) 0.0595(13) Uani 1 1 d . . . . .
C12 C 0.5624(2) 0.3494(8) 0.43610(16) 0.0611(13) Uani 1 1 d . . . . .
H12 H 0.540977 0.320993 0.455940 0.073 Uiso 1 1 calc R U . . .
C4 C 0.72287(18) 0.2645(6) 0.57027(13) 0.0475(10) Uani 1 1 d . . . . .
C1 C 0.6332(2) -0.1702(8) 0.56294(17) 0.0615(12) Uani 1 1 d . . . . .
C19 C 0.7767(2) 0.3491(9) 0.65032(15) 0.0655(14) Uani 1 1 d . . . . .
H19 H 0.744319 0.319722 0.659062 0.079 Uiso 1 1 calc R U . . .
C5 C 0.69746(18) 0.3521(6) 0.52866(13) 0.0455(10) Uani 1 1 d . . . . .
C18 C 0.8261(2) 0.4003(10) 0.68307(15) 0.0669(14) Uani 1 1 d . . . . .
H18 H 0.827093 0.402176 0.713712 0.080 Uiso 1 1 calc R U . . .
C20 C 0.77505(18) 0.3414(6) 0.60423(13) 0.0480(10) Uani 1 1 d . . . . .
C2 C 0.65567(19) 0.0095(6) 0.55116(15) 0.0506(10) Uani 1 1 d . . . . .
C15 C 0.6256(3) 0.4373(7) 0.37676(15) 0.0618(13) Uani 1 1 d . . . . .
H15 H 0.646832 0.466936 0.356870 0.074 Uiso 1 1 calc R U . . .
C13 C 0.6218(2) 0.3401(6) 0.45183(14) 0.0495(10) Uani 1 1 d . . . . .
C14 C 0.6524(2) 0.3868(7) 0.42134(14) 0.0548(11) Uani 1 1 d . . . . .
H14 H 0.691946 0.384002 0.431205 0.066 Uiso 1 1 calc R U . . .
C9 C 0.5367(3) 0.4885(8) 0.31344(18) 0.0735(17) Uani 1 1 d . . . . .
C11 C 0.5353(2) 0.3995(8) 0.39204(18) 0.0678(14) Uani 1 1 d . . . . .
H11 H 0.495767 0.404352 0.382262 0.081 Uiso 1 1 calc R U . . .
C7 C 0.6304(2) 0.0956(7) 0.50960(15) 0.0524(11) Uani 1 1 d . . . . .
H7 H 0.599250 0.039048 0.489290 0.063 Uiso 1 1 calc R U . . .
C16 C 0.9277(2) 0.4945(8) 0.70505(15) 0.0568(12) Uani 1 1 d . . . . .
N1 N 0.5608(2) 0.2183(8) 0.60195(19) 0.0809(14) Uani 1 1 d . . . . .
C25 C 0.5842(3) 0.3701(9) 0.5916(2) 0.0723(15) Uani 1 1 d . . . . .
H25 H 0.571153 0.422701 0.562666 0.087 Uiso 0.5 1 calc R U P B 1
H25A H 0.616573 0.423619 0.611137 0.087 Uiso 0.5 1 calc R U P C 2
C24 C 0.5097(4) 0.1385(14) 0.5688(4) 0.136(4) Uani 1 1 d . . . . .
H24A H 0.476248 0.177315 0.576748 0.204 Uiso 1 1 calc R U . . .
H24B H 0.512073 0.004484 0.569502 0.204 Uiso 1 1 calc R U . . .
H24C H 0.507695 0.182260 0.538660 0.204 Uiso 1 1 calc R U . . .
C23 C 0.5801(5) 0.1324(14) 0.6447(3) 0.129(4) Uani 1 1 d . . . . .
H23A H 0.608715 0.041764 0.644043 0.194 Uiso 1 1 calc R U . . .
H23B H 0.548836 0.071335 0.651885 0.194 Uiso 1 1 calc R U . . .
H23C H 0.595879 0.225240 0.667435 0.194 Uiso 1 1 calc R U . . .
O1A O 0.5943(11) -0.241(4) 0.5299(6) 0.067(4) Uani 0.5 1 d . . P A 2
H1A H 0.578344 -0.325513 0.539479 0.100 Uiso 0.5 1 calc R U P A 2
O2A O 0.6536(13) -0.231(4) 0.5982(11) 0.103(10) Uani 0.5 1 d . . P A 2
O7 O 0.6249(3) 0.4440(10) 0.6216(2) 0.0625(17) Uani 0.5 1 d . . P D 1
O7A O 0.5584(4) 0.4413(13) 0.5513(4) 0.088(3) Uani 0.5 1 d . . P D 2
C8 C 0.7175(2) 0.5434(8) 0.51765(16) 0.0601(12) Uani 1 1 d . . . . .
H8A H 0.745146 0.527968 0.501084 0.090 Uiso 1 1 calc R U . . .
H8B H 0.734343 0.609849 0.545499 0.090 Uiso 1 1 calc R U . . .
H8C H 0.685676 0.613026 0.499415 0.090 Uiso 1 1 calc R U . . .

loop_
_atom_site_aniso_label
_atom_site_aniso_U_11
_atom_site_aniso_U_22
_atom_site_aniso_U_33
_atom_site_aniso_U_23
_atom_site_aniso_U_13
_atom_site_aniso_U_12
O2 0.058(7) 0.089(8) 0.057(9) 0.025(8) -0.004(6) -0.026(6)
O1 0.062(5) 0.071(8) 0.044(6) 0.029(5) 0.001(5) -0.004(5)
O6 0.109(4) 0.126(4) 0.0362(19) 0.012(2) -0.014(2) -0.030(3)
O3 0.058(2) 0.135(4) 0.0421(19) -0.009(2) -0.0055(16) -0.008(2)
O4 0.050(2) 0.106(3) 0.0478(19) 0.0132(18) -0.0061(15) -0.0058(18)
O5 0.110(4) 0.145(5) 0.041(2) -0.008(2) -0.022(2) 0.048(3)
C22 0.044(2) 0.061(2) 0.041(2) 0.0073(18) 0.0025(17) 0.0000(18)
C17 0.047(2) 0.061(2) 0.034(2) 0.0020(17) -0.0021(17) -0.0017(19)
C21 0.050(2) 0.062(2) 0.0317(19) 0.0011(17) 0.0007(17) -0.002(2)
C3 0.049(2) 0.064(3) 0.037(2) 0.0044(19) 0.0022(17) 0.001(2)
C6 0.048(2) 0.052(2) 0.036(2) -0.0007(17) 0.0043(17) 0.0025(18)
C10 0.079(3) 0.050(2) 0.034(2) -0.0016(18) -0.008(2) 0.005(2)
C12 0.057(3) 0.077(3) 0.042(2) -0.003(2) 0.0013(19) 0.010(2)
C4 0.045(2) 0.058(2) 0.0338(19) -0.0027(17) 0.0021(17) -0.0013(19)
C1 0.062(3) 0.068(3) 0.048(3) 0.008(2) 0.004(2) -0.011(2)
C19 0.049(2) 0.108(4) 0.035(2) -0.005(2) 0.0049(18) -0.015(3)
C5 0.047(2) 0.053(2) 0.0319(19) 0.0007(16) 0.0034(16) -0.0032(18)
C18 0.055(3) 0.108(4) 0.033(2) -0.001(2) 0.0055(19) -0.010(3)
C20 0.045(2) 0.061(2) 0.0303(18) 0.0026(17) -0.0023(16) -0.0014(19)
C2 0.049(2) 0.058(2) 0.040(2) 0.0015(18) 0.0044(18) 0.0013(19)
C15 0.082(3) 0.059(3) 0.033(2) 0.0015(19) -0.002(2) -0.017(2)
C13 0.055(2) 0.048(2) 0.036(2) -0.0017(17) -0.0030(18) -0.0005(18)
C14 0.060(3) 0.061(2) 0.034(2) 0.0025(18) -0.0012(19) -0.008(2)
C9 0.087(4) 0.067(3) 0.042(3) -0.004(2) -0.021(3) 0.005(3)
C11 0.059(3) 0.078(3) 0.050(3) -0.005(2) -0.012(2) 0.017(3)
C7 0.048(2) 0.060(2) 0.041(2) -0.0011(19) 0.0008(18) -0.005(2)
C16 0.048(2) 0.073(3) 0.039(2) 0.002(2) -0.0059(19) -0.004(2)
N1 0.078(3) 0.083(3) 0.087(4) 0.001(3) 0.032(3) -0.009(3)
C25 0.072(4) 0.074(3) 0.077(4) 0.009(3) 0.031(3) 0.001(3)
C24 0.093(6) 0.107(6) 0.212(12) -0.045(7) 0.048(7) -0.038(5)
C23 0.178(10) 0.106(6) 0.117(7) 0.023(5) 0.064(7) 0.005(6)
O1A 0.078(8) 0.067(6) 0.056(9) 0.009(6) 0.019(6) -0.023(5)
O2A 0.13(2) 0.073(11) 0.078(11) 0.022(8) -0.023(9) -0.032(12)
O7 0.065(4) 0.061(4) 0.059(4) 0.005(3) 0.013(3) -0.014(3)
O7A 0.079(6) 0.083(5) 0.107(7) 0.004(5) 0.032(5) -0.010(5)
C8 0.062(3) 0.066(3) 0.040(2) 0.004(2) -0.006(2) -0.012(2)

loop_
_atom_type_symbol
_atom_type_description
_atom_type_scat_dispersion_real
_atom_type_scat_dispersion_imag
_atom_type_scat_source
C C 0.0181 0.0091 'International Tables Vol C Tables 4.2.6.8 and 6.1.1.4'
H H 0.0000 0.0000 'International Tables Vol C Tables 4.2.6.8 and 6.1.1.4'
N N 0.0311 0.0180 'International Tables Vol C Tables 4.2.6.8 and 6.1.1.4'
O O 0.0492 0.0322 'International Tables Vol C Tables 4.2.6.8 and 6.1.1.4'

loop_
_geom_angle_atom_site_label_1
_geom_angle_atom_site_label_2
_geom_angle_atom_site_label_3
_geom_angle
_geom_angle_site_symmetry_1
_geom_angle_site_symmetry_3
_geom_angle_publ_flag
C1 O1 H1 109.5 . . ?
C16 O3 H3 109.5 . . ?
C9 O5 H5 109.5 . . ?
C17 C22 H22 120.2 . . ?
C21 C22 H22 120.2 . . ?
C21 C22 C17 119.5(4) . . ?
C22 C17 C16 119.5(4) . . ?
C18 C17 C22 119.7(4) . . ?
C18 C17 C16 120.7(4) . . ?
C22 C21 H21 119.4 . . ?
C20 C21 C22 121.3(4) . . ?
C20 C21 H21 119.4 . . ?
C4 C3 H3A 119.7 . . ?
C2 C3 H3A 119.7 . . ?
C2 C3 C4 120.6(4) . . ?
C5 C6 C13 123.7(4) . . ?
C7 C6 C5 119.2(4) . . ?
C7 C6 C13 117.1(4) . . ?
C15 C10 C9 120.2(5) . . ?
C11 C10 C15 119.7(4) . . ?
C11 C10 C9 120.0(6) . . ?
C13 C12 H12 119.4 . . ?
C11 C12 H12 119.4 . . ?
C11 C12 C13 121.3(5) . . ?
C3 C4 C5 120.8(4) . . ?
C3 C4 C20 116.7(4) . . ?
C5 C4 C20 122.5(4) . . ?
O2 C1 O1 118.8(15) . . ?
O2 C1 C2 124.5(12) . . ?
O1 C1 C2 116.4(11) . . ?
O1A C1 C2 113.2(10) . . ?
O2A C1 C2 117.7(15) . . ?
O2A C1 O1A 128.9(18) . . ?
C18 C19 H19 119.8 . . ?
C18 C19 C20 120.5(5) . . ?
C20 C19 H19 119.8 . . ?
C6 C5 C8 120.0(4) . . ?
C4 C5 C6 118.9(4) . . ?
C4 C5 C8 121.0(4) . . ?
C17 C18 C19 120.2(4) . . ?
C17 C18 H18 119.9 . . ?
C19 C18 H18 119.9 . . ?
C21 C20 C4 122.1(4) . . ?
C21 C20 C19 118.7(4) . . ?
C19 C20 C4 119.0(4) . . ?
C3 C2 C1 120.8(4) . . ?
C3 C2 C7 118.8(4) . . ?
C7 C2 C1 120.4(4) . . ?
C10 C15 H15 120.3 . . ?
C14 C15 C10 119.4(5) . . ?
C14 C15 H15 120.3 . . ?
C12 C13 C6 121.0(4) . . ?
C14 C13 C6 121.0(4) . . ?
C14 C13 C12 117.7(4) . . ?
C15 C14 C13 121.6(5) . . ?
C15 C14 H14 119.2 . . ?
C13 C14 H14 119.2 . . ?
O6 C9 C10 118.5(6) . . ?
O5 C9 O6 123.8(5) . . ?
O5 C9 C10 117.7(6) . . ?
C10 C11 H11 119.9 . . ?
C12 C11 C10 120.3(5) . . ?
C12 C11 H11 119.9 . . ?
C6 C7 H7 119.1 . . ?
C2 C7 C6 121.7(4) . . ?
C2 C7 H7 119.1 . . ?
O3 C16 C17 116.8(4) . . ?
O4 C16 O3 122.7(4) . . ?
O4 C16 C17 120.5(4) . . ?
C25 N1 C24 119.8(7) . . ?
C25 N1 C23 122.4(7) . . ?
C23 N1 C24 117.7(8) . . ?
N1 C25 H25 120.6 . . ?
N1 C25 H25A 122.6 . . ?
N1 C25 O7A 114.8(7) . . ?
O7 C25 N1 118.8(7) . . ?
O7 C25 H25 120.6 . . ?
O7A C25 H25A 122.6 . . ?
N1 C24 H24A 109.5 . . ?
N1 C24 H24B 109.5 . . ?
N1 C24 H24C 109.5 . . ?
H24A C24 H24B 109.5 . . ?
H24A C24 H24C 109.5 . . ?
H24B C24 H24C 109.5 . . ?
N1 C23 H23A 109.5 . . ?
N1 C23 H23B 109.5 . . ?
N1 C23 H23C 109.5 . . ?
H23A C23 H23B 109.5 . . ?
H23A C23 H23C 109.5 . . ?
H23B C23 H23C 109.5 . . ?
C1 O1A H1A 109.5 . . ?
C5 C8 H8A 109.5 . . ?
C5 C8 H8B 109.5 . . ?
C5 C8 H8C 109.5 . . ?
H8A C8 H8B 109.5 . . ?
H8A C8 H8C 109.5 . . ?
H8B C8 H8C 109.5 . . ?

loop_
_geom_bond_atom_site_label_1
_geom_bond_atom_site_label_2
_geom_bond_distance
_geom_bond_site_symmetry_2
_geom_bond_publ_flag
O2 C1 1.23(2) . ?
O1 H1 0.8200 . ?
O1 C1 1.36(3) . ?
O6 C9 1.264(9) . ?
O3 H3 0.8200 . ?
O3 C16 1.288(6) . ?
O4 C16 1.254(6) . ?
O5 H5 0.8200 . ?
O5 C9 1.257(9) . ?
C22 H22 0.9300 . ?
C22 C17 1.394(6) . ?
C22 C21 1.388(6) . ?
C17 C18 1.382(7) . ?
C17 C16 1.475(6) . ?
C21 H21 0.9300 . ?
C21 C20 1.376(7) . ?
C3 H3A 0.9300 . ?
C3 C4 1.393(7) . ?
C3 C2 1.387(6) . ?
C6 C5 1.413(6) . ?
C6 C13 1.478(6) . ?
C6 C7 1.395(7) . ?
C10 C15 1.391(8) . ?
C10 C9 1.490(6) . ?
C10 C11 1.390(9) . ?
C12 H12 0.9300 . ?
C12 C13 1.400(7) . ?
C12 C11 1.370(7) . ?
C4 C5 1.396(6) . ?
C4 C20 1.506(6) . ?
C1 C2 1.482(7) . ?
C1 O1A 1.28(2) . ?
C1 O2A 1.14(3) . ?
C19 H19 0.9300 . ?
C19 C18 1.386(7) . ?
C19 C20 1.399(6) . ?
C5 C8 1.523(7) . ?
C18 H18 0.9300 . ?
C2 C7 1.389(6) . ?
C15 H15 0.9300 . ?
C15 C14 1.383(6) . ?
C13 C14 1.393(7) . ?
C14 H14 0.9300 . ?
C11 H11 0.9300 . ?
C7 H7 0.9300 . ?
N1 C25 1.307(8) . ?
N1 C24 1.486(9) . ?
N1 C23 1.398(10) . ?
C25 H25 0.9300 . ?
C25 H25A 0.9300 . ?
C25 O7 1.263(9) . ?
C25 O7A 1.318(12) . ?
C24 H24A 0.9600 . ?
C24 H24B 0.9600 . ?
C24 H24C 0.9600 . ?
C23 H23A 0.9600 . ?
C23 H23B 0.9600 . ?
C23 H23C 0.9600 . ?
O1A H1A 0.8200 . ?
C8 H8A 0.9600 . ?
C8 H8B 0.9600 . ?
C8 H8C 0.9600 . ?

loop_
_geom_torsion_atom_site_label_1
_geom_torsion_atom_site_label_2
_geom_torsion_atom_site_label_3
_geom_torsion_atom_site_label_4
_geom_torsion
_geom_torsion_site_symmetry_1
_geom_torsion_site_symmetry_2
_geom_torsion_site_symmetry_3
_geom_torsion_site_symmetry_4
_geom_torsion_publ_flag
O2 C1 C2 C3 166.4(14) . . . . ?
O2 C1 C2 C7 -13.4(16) . . . . ?
O1 C1 C2 C3 -6.3(13) . . . . ?
O1 C1 C2 C7 173.8(12) . . . . ?
C22 C17 C18 C19 -1.0(9) . . . . ?
C22 C17 C16 O3 178.4(5) . . . . ?
C22 C17 C16 O4 -1.5(8) . . . . ?
C22 C21 C20 C4 -173.0(4) . . . . ?
C22 C21 C20 C19 1.9(7) . . . . ?
C17 C22 C21 C20 -1.4(7) . . . . ?
C21 C22 C17 C18 1.0(8) . . . . ?
C21 C22 C17 C16 177.1(4) . . . . ?
C3 C4 C5 C6 -0.9(7) . . . . ?
C3 C4 C5 C8 176.0(4) . . . . ?
C3 C4 C20 C21 126.5(5) . . . . ?
C3 C4 C20 C19 -48.3(6) . . . . ?
C3 C2 C7 C6 0.2(7) . . . . ?
C6 C13 C14 C15 172.5(4) . . . . ?
C10 C15 C14 C13 0.5(7) . . . . ?
C12 C13 C14 C15 -1.2(7) . . . . ?
C4 C3 C2 C1 -179.6(4) . . . . ?
C4 C3 C2 C7 0.2(7) . . . . ?
C1 C2 C7 C6 -180.0(5) . . . . ?
C5 C6 C13 C12 -133.7(5) . . . . ?
C5 C6 C13 C14 52.7(6) . . . . ?
C5 C6 C7 C2 -0.9(7) . . . . ?
C5 C4 C20 C21 -50.7(7) . . . . ?
C5 C4 C20 C19 134.5(5) . . . . ?
C18 C17 C16 O3 -5.5(8) . . . . ?
C18 C17 C16 O4 174.6(6) . . . . ?
C18 C19 C20 C21 -1.9(9) . . . . ?
C18 C19 C20 C4 173.1(5) . . . . ?
C20 C4 C5 C6 176.2(4) . . . . ?
C20 C4 C5 C8 -6.9(7) . . . . ?
C20 C19 C18 C17 1.5(10) . . . . ?
C2 C3 C4 C5 0.1(7) . . . . ?
C2 C3 C4 C20 -177.1(4) . . . . ?
C15 C10 C9 O6 3.1(8) . . . . ?
C15 C10 C9 O5 -177.0(5) . . . . ?
C15 C10 C11 C12 -0.5(8) . . . . ?
C13 C6 C5 C4 -177.5(4) . . . . ?
C13 C6 C5 C8 5.7(7) . . . . ?
C13 C6 C7 C2 177.9(4) . . . . ?
C13 C12 C11 C10 -0.3(8) . . . . ?
C9 C10 C15 C14 -177.1(5) . . . . ?
C9 C10 C11 C12 177.0(5) . . . . ?
C11 C10 C15 C14 0.3(8) . . . . ?
C11 C10 C9 O6 -174.3(6) . . . . ?
C11 C10 C9 O5 5.5(8) . . . . ?
C11 C12 C13 C6 -172.7(5) . . . . ?
C11 C12 C13 C14 1.1(7) . . . . ?
C7 C6 C5 C4 1.3(6) . . . . ?
C7 C6 C5 C8 -175.6(4) . . . . ?
C7 C6 C13 C12 47.5(6) . . . . ?
C7 C6 C13 C14 -126.0(5) . . . . ?
C16 C17 C18 C19 -177.1(5) . . . . ?
C24 N1 C25 O7 174.5(7) . . . . ?
C24 N1 C25 O7A 1.0(10) . . . . ?
C23 N1 C25 O7 -1.5(11) . . . . ?
C23 N1 C25 O7A -175.0(8) . . . . ?
O1A C1 C2 C3 -173.2(12) . . . . ?
O1A C1 C2 C7 6.9(13) . . . . ?
O2A C1 C2 C3 3(2) . . . . ?
O2A C1 C2 C7 -176(2) . . . . ?

loop_
_twin_individual_id
_twin_individual_mass_fraction_refined
1 0.9660(19)
2 0.0340(19)

loop_
_smtbx_masks_void_nr
_smtbx_masks_void_average_x
_smtbx_masks_void_average_y
_smtbx_masks_void_average_z
_smtbx_masks_void_volume
_smtbx_masks_void_count_electrons
_smtbx_masks_void_content
1 0.250 -0.610 0.250 225.8 51.0 '1.25 DMF'
2 0.250 0.078 0.750 225.8 51.0 '1.25 DMF'
3 0.750 -0.422 0.250 225.8 51.0 '1.25 DMF'
4 0.750 -0.110 0.750 225.8 51.0 '1.25 DMF'
